data_2202161
loop_
_publ_author_name
'Hossain, Md. Alamgir'
'Powell, Douglas R.'
'Bowman-James, Kristin'

_publ_section_title
;
 A potassium crown ether complex with dichloroaurate(I)
;
_journal_issue 2
_journal_name_full 'Acta Crystallographica Section E'
_journal_page_first m57
_journal_page_last m58
_journal_paper_doi 10.1107/S1600536803000813
_journal_volume 59
_journal_year 2003
_chemical_formula_iupac '[K (C12 H24 O6)] [Au Cl2]'
_chemical_formula_moiety 'K 1+, Au Cl2 1-, (C12 H24 O6)'
_chemical_formula_sum 'C12 H24 Au Cl2 K O6'
_chemical_formula_weight 571.28
_space_group_IT_number 14
_symmetry_cell_setting monoclinic
_symmetry_space_group_name_Hall '-P 2yn'
_symmetry_space_group_name_H-M 'P 1 21/n 1'
_atom_sites_solution_hydrogens geom
_atom_sites_solution_primary direct
_atom_sites_solution_secondary difmap
_audit_creation_method SHELXL-97
_cell_angle_alpha 90.00
_cell_angle_beta 103.785(2)
_cell_angle_gamma 90.00
_cell_formula_units_Z 2
_cell_length_a 8.7583(4)
_cell_length_b 7.9237(4)
_cell_length_c 13.8393(6)
_cell_measurement_reflns_used 4929
_cell_measurement_temperature 100(2)
_cell_measurement_theta_max 30.46
_cell_measurement_theta_min 2.98
_cell_volume 932.76(8)
_computing_cell_refinement SMART
_computing_data_collection 'SMART (Bruker, 1998)'
_computing_data_reduction 'SAINT (Bruker, 1998)'
_computing_molecular_graphics SHELXTL
_computing_publication_material SHELXTL
_computing_structure_refinement 'SHELXL97 (Sheldrick, 1997)'
_computing_structure_solution 'SHELXS97 (Sheldrick, 1990)'
_diffrn_ambient_temperature 100(2)
_diffrn_measured_fraction_theta_full 0.999
_diffrn_measured_fraction_theta_max 0.986
_diffrn_measurement_device_type 'Bruker APEX'
_diffrn_measurement_method \w
_diffrn_radiation_monochromator graphite
_diffrn_radiation_source 'fine-focus sealed tube'
_diffrn_radiation_type MoK\a
_diffrn_radiation_wavelength 0.71073
_diffrn_reflns_av_R_equivalents 0.019
_diffrn_reflns_av_sigmaI/netI 0.0217
_diffrn_reflns_limit_h_max 12
_diffrn_reflns_limit_h_min -11
_diffrn_reflns_limit_k_max 11
_diffrn_reflns_limit_k_min -10
_diffrn_reflns_limit_l_max 17
_diffrn_reflns_limit_l_min -19
_diffrn_reflns_number 7528
_diffrn_reflns_theta_full 26.00
_diffrn_reflns_theta_max 30.48
_diffrn_reflns_theta_min 2.51
_diffrn_standards_decay_% <0.1
_diffrn_standards_interval_count 0
_diffrn_standards_interval_time 0
_diffrn_standards_number 0
_exptl_absorpt_coefficient_mu 8.417
_exptl_absorpt_correction_T_max 0.4579
_exptl_absorpt_correction_T_min 0.1801
_exptl_absorpt_correction_type multi-scan
_exptl_absorpt_process_details '(SADABS; Sheldrick, 1996; Blessing, 1995)'
_exptl_crystal_colour colourless
_exptl_crystal_density_diffrn 2.034
_exptl_crystal_density_method 'not measured'
_exptl_crystal_description prism
_exptl_crystal_F_000 552
_exptl_crystal_size_max 0.31
_exptl_crystal_size_mid 0.16
_exptl_crystal_size_min 0.11
_refine_diff_density_max 1.657
_refine_diff_density_min -1.150
_refine_ls_extinction_method none
_refine_ls_goodness_of_fit_ref 1.044
_refine_ls_hydrogen_treatment constr
_refine_ls_matrix_type full
_refine_ls_number_parameters 103
_refine_ls_number_reflns 2800
_refine_ls_number_restraints 0
_refine_ls_restrained_S_all 1.044
_refine_ls_R_factor_all 0.0199
_refine_ls_R_factor_gt 0.0171
_refine_ls_shift/su_max <0.001
_refine_ls_shift/su_mean <0.001
_refine_ls_structure_factor_coef Fsqd
_refine_ls_weighting_details 'calc w = 1/[\s^2^(Fo^2^)+(0.0272P)^2^+0.1888P] where P = (Fo^2^+2Fc^2^)/3'
_refine_ls_weighting_scheme calc
_refine_ls_wR_factor_gt 0.0454
_refine_ls_wR_factor_ref 0.0468
_reflns_number_gt 2470
_reflns_number_total 2800
_reflns_threshold_expression I>2\s(I)
_cod_data_source_file su6009.cif
_cod_data_source_block I
_cod_depositor_comments
;
The following automatic conversions were performed:

'_geom_torsion_publ_flag' value 'N' changed to 'n' according to
/home/saulius/struct/CIF-dictionaries/cif_core.dic dictionary named
'cif_core.dic' version 2.4.1 from 2010-06-29.

Automatic conversion script
Id: cif_fix_values 1715 2011-07-08 13:25:40Z adriana 
;
_cod_original_sg_symbol_H-M 'P 21/n'
_cod_database_code 2202161
_cod_database_fobs_code 2202161

loop_
_symmetry_equiv_pos_as_xyz
'x, y, z'
'-x+1/2, y+1/2, -z+1/2'
'-x, -y, -z'
'x-1/2, -y-1/2, z-1/2'

loop_
_atom_site_label
_atom_site_fract_x
_atom_site_fract_y
_atom_site_fract_z
_atom_site_U_iso_or_equiv
_atom_site_adp_type
_atom_site_calc_flag
_atom_site_refinement_flags
_atom_site_occupancy
_atom_site_disorder_assembly
_atom_site_disorder_group
_atom_site_type_symbol
K1 0.5000 0.5000 0.5000 0.01508(12) Uani d S 1 . . K
Au1 0.5000 1.0000 0.5000 0.01592(4) Uani d S 1 . . Au
Cl1 0.68346(5) 0.83457(6) 0.45636(3) 0.02577(9) Uani d . 1 . . Cl
O1 0.21989(13) 0.60565(15) 0.54438(9) 0.0194(2) Uani d . 1 . . O
C2 0.11670(19) 0.7040(2) 0.47040(13) 0.0224(3) Uani d . 1 . . C
H2A 0.1581 0.8201 0.4696 0.027 Uiso calc R 1 . . H
H2B 0.0114 0.7103 0.4848 0.027 Uiso calc R 1 . . H
C3 0.10560(19) 0.6203(2) 0.37168(13) 0.0224(3) Uani d . 1 . . C
H3A 0.0726 0.5013 0.3745 0.027 Uiso calc R 1 . . H
H3B 0.0265 0.6788 0.3194 0.027 Uiso calc R 1 . . H
O4 0.25593(13) 0.62761(14) 0.34885(8) 0.0190(2) Uani d . 1 . . O
C5 0.2505(2) 0.5690(2) 0.25103(13) 0.0218(3) Uani d . 1 . . C
H5A 0.1803 0.6420 0.2016 0.026 Uiso calc R 1 . . H
H5B 0.2089 0.4524 0.2428 0.026 Uiso calc R 1 . . H
C6 0.4136(2) 0.5733(2) 0.23527(12) 0.0221(3) Uani d . 1 . . C
H6A 0.4110 0.5486 0.1648 0.026 Uiso calc R 1 . . H
H6B 0.4597 0.6869 0.2514 0.026 Uiso calc R 1 . . H
O7 0.50738(14) 0.44985(17) 0.29831(9) 0.0188(2) Uani d . 1 . . O
C8 0.6639(2) 0.4462(2) 0.28588(14) 0.0213(3) Uani d . 1 . . C
H8A 0.7113 0.5600 0.2974 0.026 Uiso calc R 1 . . H
H8B 0.6637 0.4112 0.2172 0.026 Uiso calc R 1 . . H
C9 0.75772(19) 0.3232(2) 0.35897(12) 0.0208(3) Uani d . 1 . . C
H9A 0.7008 0.2146 0.3556 0.025 Uiso calc R 1 . . H
H9B 0.8606 0.3020 0.3434 0.025 Uiso calc R 1 . . H

loop_
_atom_site_aniso_label
_atom_site_aniso_U_11
_atom_site_aniso_U_22
_atom_site_aniso_U_33
_atom_site_aniso_U_12
_atom_site_aniso_U_13
_atom_site_aniso_U_23
K1 0.0135(3) 0.0188(3) 0.0135(3) 0.00158(13) 0.0043(2) 0.00069(13)
Au1 0.01654(6) 0.01508(6) 0.01601(6) -0.00128(2) 0.00365(4) -0.00002(2)
Cl1 0.02336(18) 0.02127(18) 0.0352(2) -0.00012(16) 0.01197(16) -0.00407(17)
O1 0.0200(5) 0.0181(5) 0.0204(6) 0.0045(4) 0.0057(4) -0.0006(4)
C2 0.0160(7) 0.0211(8) 0.0312(9) 0.0048(6) 0.0077(6) 0.0052(7)
C3 0.0137(7) 0.0262(9) 0.0255(9) -0.0013(6) 0.0011(6) 0.0049(7)
O4 0.0161(5) 0.0229(6) 0.0169(6) -0.0010(4) 0.0018(4) -0.0003(4)
C5 0.0261(8) 0.0193(8) 0.0167(8) -0.0003(6) -0.0015(6) -0.0014(6)
C6 0.0305(9) 0.0204(9) 0.0147(8) 0.0009(7) 0.0042(6) 0.0014(6)
O7 0.0206(6) 0.0195(6) 0.0174(6) -0.0003(5) 0.0064(5) 0.0019(5)
C8 0.0258(9) 0.0221(8) 0.0195(8) -0.0045(7) 0.0125(7) -0.0028(7)
C9 0.0200(7) 0.0204(8) 0.0250(8) -0.0010(6) 0.0118(6) -0.0045(6)

loop_
_atom_type_symbol
_atom_type_description
_atom_type_scat_dispersion_real
_atom_type_scat_dispersion_imag
_atom_type_scat_source
C C 0.0033 0.0016 'International Tables Vol C Tables 4.2.6.8 and 6.1.1.4'
H H 0.0000 0.0000 'International Tables Vol C Tables 4.2.6.8 and 6.1.1.4'
O O 0.0106 0.0060 'International Tables Vol C Tables 4.2.6.8 and 6.1.1.4'
K K 0.2009 0.2494 'International Tables Vol C Tables 4.2.6.8 and 6.1.1.4'
Au Au -2.0133 8.8022 'International Tables Vol C Tables 4.2.6.8 and 6.1.1.4'
Cl Cl 0.1484 0.1585 'International Tables Vol C Tables 4.2.6.8 and 6.1.1.4'

loop_
_geom_angle_atom_site_label_1
_geom_angle_atom_site_label_2
_geom_angle_atom_site_label_3
_geom_angle_site_symmetry_1
_geom_angle_site_symmetry_3
_geom_angle
O1 K1 O1 3_666 . 180.0
O1 K1 O4 . . 60.14(3)
O1 K1 O4 . 3_666 119.86(3)
O4 K1 O4 . 3_666 180.0
O1 K1 O7 . . 119.03(3)
O4 K1 O7 . . 60.49(3)
O1 K1 O7 . 3_666 60.97(3)
O4 K1 O7 . 3_666 119.51(3)
O7 K1 O7 . 3_666 180.0
O1 K1 Cl1 . . 107.27(3)
O4 K1 Cl1 . . 83.64(2)
O4 K1 Cl1 3_666 . 96.36(2)
O7 K1 Cl1 . . 78.58(3)
O1 K1 Cl1 . 3_666 72.73(3)
O4 K1 Cl1 . 3_666 96.36(2)
O7 K1 Cl1 . 3_666 101.42(3)
Cl1 K1 Cl1 . 3_666 180.0
O1 K1 Au1 . 1_545 107.43(2)
O4 K1 Au1 . 1_545 111.17(2)
O7 K1 Au1 . 1_545 81.94(3)
Cl1 K1 Au1 . 1_545 145.144(8)
O1 K1 Au1 . . 72.57(2)
O4 K1 Au1 . . 68.83(2)
O7 K1 Au1 . . 98.06(3)
Cl1 K1 Au1 . . 34.856(8)
Au1 K1 Au1 1_545 . 180.0
Cl1 Au1 Cl1 . 3_676 180.0
Cl1 Au1 K1 . . 54.627(11)
Cl1 Au1 K1 3_676 . 125.373(11)
Cl1 Au1 K1 . 1_565 125.373(11)
Cl1 Au1 K1 3_676 1_565 54.627(11)
K1 Au1 K1 . 1_565 180.0
Au1 Cl1 K1 . . 90.517(14)
C9 O1 C2 3_666 . 112.39(13)
C9 O1 K1 3_666 . 113.20(9)
C2 O1 K1 . . 116.45(9)
O1 C2 C3 . . 107.75(13)
O4 C3 C2 . . 108.70(13)
C5 O4 C3 . . 111.98(13)
C5 O4 K1 . . 116.12(9)
C3 O4 K1 . . 113.62(9)
O4 C5 C6 . . 108.34(13)
O7 C6 C5 . . 108.92(14)
C8 O7 C6 . . 111.69(13)
C8 O7 K1 . . 111.76(10)
C6 O7 K1 . . 111.08(10)
O7 C8 C9 . . 108.71(14)
O1 C9 C8 3_666 . 107.91(13)

loop_
_geom_bond_atom_site_label_1
_geom_bond_atom_site_label_2
_geom_bond_site_symmetry_2
_geom_bond_distance
_geom_bond_publ_flag
K1 O1 . 2.7955(11) ?
K1 O4 . 2.7994(11) ?
K1 O7 . 2.8353(12) ?
K1 Cl1 . 3.2306(5) ?
K1 Au1 . 3.9618(2) ?
Au1 Cl1 . 2.2644(4) ?
Au1 K1 1_565 3.9619(2) ?
O1 C9 3_666 1.4214(19) ?
O1 C2 . 1.4251(19) ?
C2 C3 . 1.501(3) ?
C3 O4 . 1.427(2) ?
O4 C5 . 1.421(2) ?
C5 C6 . 1.497(2) ?
C6 O7 . 1.432(2) ?
O7 C8 . 1.422(2) ?
C8 C9 . 1.500(3) ?

loop_
_geom_torsion_atom_site_label_1
_geom_torsion_atom_site_label_2
_geom_torsion_atom_site_label_3
_geom_torsion_atom_site_label_4
_geom_torsion_site_symmetry_1
_geom_torsion_site_symmetry_4
_geom_torsion
_geom_torsion_publ_flag
O1 K1 Au1 Cl1 3_666 . 5.60(3) ?
O1 K1 Au1 Cl1 . . -174.40(3) ?
O4 K1 Au1 Cl1 . . -110.37(3) ?
O4 K1 Au1 Cl1 3_666 . 69.63(3) ?
O7 K1 Au1 Cl1 . . -56.41(3) ?
O7 K1 Au1 Cl1 3_666 . 123.59(3) ?
O1 K1 Au1 Cl1 3_666 3_676 -174.40(3) ?
O1 K1 Au1 Cl1 . 3_676 5.60(3) ?
O4 K1 Au1 Cl1 . 3_676 69.63(3) ?
O4 K1 Au1 Cl1 3_666 3_676 -110.37(3) ?
O7 K1 Au1 Cl1 . 3_676 123.59(3) ?
O7 K1 Au1 Cl1 3_666 3_676 -56.41(3) ?
Cl1 K1 Au1 Cl1 3_666 3_676 0.02(10) n
O1 K1 Cl1 Au1 3_666 . -174.40(3) ?
O1 K1 Cl1 Au1 . . 5.60(3) ?
O4 K1 Cl1 Au1 . . 61.59(3) ?
O4 K1 Cl1 Au1 3_666 . -118.41(3) ?
O7 K1 Cl1 Au1 . . 122.70(3) ?
O7 K1 Cl1 Au1 3_666 . -57.30(3) ?
O4 K1 O1 C9 . 3_666 -146.63(11) ?
O4 K1 O1 C9 3_666 3_666 33.37(11) ?
O7 K1 O1 C9 . 3_666 -161.12(10) ?
O7 K1 O1 C9 3_666 3_666 18.88(10) ?
Cl1 K1 O1 C9 . 3_666 -74.83(10) ?
Cl1 K1 O1 C9 3_666 3_666 105.17(10) ?
Au1 K1 O1 C9 1_545 3_666 108.52(10) ?
Au1 K1 O1 C9 . 3_666 -71.48(10) ?
O4 K1 O1 C2 . . -14.08(10) ?
O4 K1 O1 C2 3_666 . 165.92(10) ?
O7 K1 O1 C2 . . -28.58(12) ?
O7 K1 O1 C2 3_666 . 151.42(12) ?
Cl1 K1 O1 C2 . . 57.72(11) ?
Cl1 K1 O1 C2 3_666 . -122.28(11) ?
Au1 K1 O1 C2 1_545 . -118.93(10) ?
Au1 K1 O1 C2 . . 61.07(10) ?
C9 O1 C2 C3 3_666 . 178.36(13) ?
K1 O1 C2 C3 . . 45.44(15) ?
O1 C2 C3 O4 . . -65.27(17) ?
C2 C3 O4 C5 . . -172.93(13) ?
C2 C3 O4 K1 . . 53.07(15) ?
O1 K1 O4 C5 3_666 . 26.95(11) ?
O1 K1 O4 C5 . . -153.05(11) ?
O7 K1 O4 C5 . . 12.39(10) ?
O7 K1 O4 C5 3_666 . -167.61(10) ?
Cl1 K1 O4 C5 . . 92.84(10) ?
Cl1 K1 O4 C5 3_666 . -87.16(10) ?
Au1 K1 O4 C5 1_545 . -54.54(11) ?
Au1 K1 O4 C5 . . 125.46(11) ?
O1 K1 O4 C3 3_666 . 158.97(10) ?
O1 K1 O4 C3 . . -21.03(10) ?
O7 K1 O4 C3 . . 144.40(11) ?
O7 K1 O4 C3 3_666 . -35.60(11) ?
Cl1 K1 O4 C3 . . -135.15(10) ?
Cl1 K1 O4 C3 3_666 . 44.85(10) ?
Au1 K1 O4 C3 1_545 . 77.47(10) ?
Au1 K1 O4 C3 . . -102.53(10) ?
C3 O4 C5 C6 . . -177.34(13) ?
K1 O4 C5 C6 . . -44.57(15) ?
O4 C5 C6 O7 . . 67.51(17) ?
C5 C6 O7 C8 . . 179.26(14) ?
C5 C6 O7 K1 . . -55.22(15) ?
O1 K1 O7 C8 3_666 . -17.46(10) ?
O1 K1 O7 C8 . . 162.54(10) ?
O4 K1 O7 C8 . . 148.09(12) ?
O4 K1 O7 C8 3_666 . -31.91(12) ?
Cl1 K1 O7 C8 . . 58.99(11) ?
Cl1 K1 O7 C8 3_666 . -121.01(11) ?
Au1 K1 O7 C8 1_545 . -91.95(11) ?
Au1 K1 O7 C8 . . 88.05(11) ?
O1 K1 O7 C6 3_666 . -142.94(12) ?
O1 K1 O7 C6 . . 37.06(12) ?
O4 K1 O7 C6 . . 22.62(10) ?
O4 K1 O7 C6 3_666 . -157.38(10) ?
Cl1 K1 O7 C6 . . -66.49(10) ?
Cl1 K1 O7 C6 3_666 . 113.51(10) ?
Au1 K1 O7 C6 1_545 . 142.57(11) ?
Au1 K1 O7 C6 . . -37.43(11) ?
C6 O7 C8 C9 . . 176.08(14) ?
K1 O7 C8 C9 . . 50.94(15) ?
O7 C8 C9 O1 . 3_666 -70.56(17) ?
